data_7055718
loop_
_publ_author_name
'Dong, Dapeng'
'Zhang, Yanjuan'
'Jiao, Chengqi'
'Zhao, Liang'
'Liu, Tao'
'Liu, Dedi'
'Li, Zhenghua'
'Liu, Jia'
'Liu, Dongping'

_publ_section_title
;
 Syntheses, structures, and magnetic properties of three new cyano-bridged
 heterobimetallic chains based on [Fe(Tp*)(CN)3]&#x2212;
;
_journal_issue 10
_journal_name_full 'New J. Chem.'
_journal_page_first 8451
_journal_paper_doi 10.1039/C6NJ01015F
_journal_volume 40
_journal_year 2016
_chemical_formula_sum 'C40 H60 B2 Co Fe2 N18 O6'
_chemical_formula_weight 1081.31
_space_group_crystal_system orthorhombic
_space_group_IT_number 72
_space_group_name_Hall '-I 2 2c'
_space_group_name_H-M_alt 'I b a m'
_symmetry_space_group_name_Hall '-I 2 2c'
_symmetry_space_group_name_H-M 'I b a m'
_atom_sites_solution_hydrogens mixed
_audit_creation_method SHELXL-2014/7
_audit_update_record
;
2016-08-07 deposited with the CCDC.
2016-08-11 downloaded from the CCDC.
;
_cell_angle_alpha 90
_cell_angle_beta 90
_cell_angle_gamma 90
_cell_formula_units_Z 4
_cell_length_a 15.022(9)
_cell_length_b 26.818(17)
_cell_length_c 13.992(9)
_cell_measurement_reflns_used 2043
_cell_measurement_temperature 273(2)
_cell_measurement_theta_max 21.16
_cell_measurement_theta_min 2.50
_cell_volume 5637(6)
_computing_cell_refinement 'Bruker SMART'
_computing_data_collection 'Bruker SMART'
_computing_data_reduction 'Bruker SAINT'
_computing_molecular_graphics 'Bruker SHELXTL'
_computing_publication_material 'Bruker SHELXTL'
_computing_structure_refinement 'SHELXL-2014/7 (Sheldrick, 2014)'
_computing_structure_solution 'Bruker SHELXTL'
_diffrn_ambient_temperature 273(2)
_diffrn_measured_fraction_theta_full 0.975
_diffrn_measured_fraction_theta_max 0.975
_diffrn_measurement_device_type 'CCD area detector'
_diffrn_measurement_method 'phi and omega scans'
_diffrn_radiation_type MoK\a
_diffrn_radiation_wavelength 0.71073
_diffrn_reflns_av_R_equivalents 0.0776
_diffrn_reflns_av_unetI/netI 0.0665
_diffrn_reflns_Laue_measured_fraction_full 0.975
_diffrn_reflns_Laue_measured_fraction_max 0.975
_diffrn_reflns_limit_h_max 17
_diffrn_reflns_limit_h_min -14
_diffrn_reflns_limit_k_max 24
_diffrn_reflns_limit_k_min -31
_diffrn_reflns_limit_l_max 16
_diffrn_reflns_limit_l_min -16
_diffrn_reflns_number 12378
_diffrn_reflns_point_group_measured_fraction_full 0.975
_diffrn_reflns_point_group_measured_fraction_max 0.975
_diffrn_reflns_theta_full 24.997
_diffrn_reflns_theta_max 24.997
_diffrn_reflns_theta_min 2.503
_exptl_absorpt_coefficient_mu 0.855
_exptl_absorpt_correction_type none
_exptl_crystal_colour red
_exptl_crystal_density_diffrn 1.274
_exptl_crystal_description needle
_exptl_crystal_F_000 2252
_exptl_crystal_size_max 0.38
_exptl_crystal_size_mid 0.08
_exptl_crystal_size_min 0.05
_refine_diff_density_max 0.646
_refine_diff_density_min -0.556
_refine_diff_density_rms 0.075
_refine_ls_extinction_method none
_refine_ls_goodness_of_fit_ref 1.041
_refine_ls_hydrogen_treatment constr
_refine_ls_matrix_type full
_refine_ls_number_parameters 174
_refine_ls_number_reflns 2525
_refine_ls_number_restraints 0
_refine_ls_restrained_S_all 1.041
_refine_ls_R_factor_all 0.0875
_refine_ls_R_factor_gt 0.0582
_refine_ls_shift/su_max 0.000
_refine_ls_shift/su_mean 0.000
_refine_ls_structure_factor_coef Fsqd
_refine_ls_weighting_details 'w=1/[\s^2^(Fo^2^)+(0.1047P)^2^] where P=(Fo^2^+2Fc^2^)/3'
_refine_ls_weighting_scheme calc
_refine_ls_wR_factor_gt 0.1642
_refine_ls_wR_factor_ref 0.1757
_reflns_Friedel_coverage 0.000
_reflns_number_gt 1757
_reflns_number_total 2525
_reflns_threshold_expression 'I > 2\s(I)'
_cod_data_source_file c6nj01015f2.cif
_cod_data_source_block 1_sq
_cod_depositor_comments 'Adding full bibliography for 7055717--7055719.cif.'
_cod_database_code 7055718
_shelx_shelxl_version_number 2014/7
_shelx_space_group_comment
;
The symmetry employed for this shelxl refinement is uniquely defined
by the following loop, which should always be used as a source of
symmetry information in preference to the above space-group names.
They are only intended as comments.
;

loop_
_space_group_symop_operation_xyz
'x, y, z'
'-x, -y, z'
'-x+1/2, y+1/2, -z'
'x+1/2, -y+1/2, -z'
'x+1/2, y+1/2, z+1/2'
'-x+1/2, -y+1/2, z+1/2'
'-x+1, y+1, -z+1/2'
'x+1, -y+1, -z+1/2'
'-x, -y, -z'
'x, y, -z'
'x-1/2, -y-1/2, z'
'-x-1/2, y-1/2, z'
'-x+1/2, -y+1/2, -z+1/2'
'x+1/2, y+1/2, -z+1/2'
'x, -y, z+1/2'
'-x, y, z+1/2'

loop_
_atom_site_label
_atom_site_type_symbol
_atom_site_fract_x
_atom_site_fract_y
_atom_site_fract_z
_atom_site_U_iso_or_equiv
_atom_site_adp_type
_atom_site_occupancy
_atom_site_site_symmetry_order
_atom_site_calc_flag
_atom_site_refinement_flags_posn
_atom_site_refinement_flags_adp
_atom_site_refinement_flags_occupancy
Fe1 Fe 0.55291(5) 0.36355(3) 0.0000 0.0391(3) Uani 1 2 d S T P
Co1 Co 0.5000 0.5000 0.2500 0.0410(4) Uani 1 4 d S T P
N1 N 0.4306(3) 0.28026(18) 0.0000 0.0457(13) Uani 1 2 d S T P
N2 N 0.4344(3) 0.33143(18) 0.0000 0.0436(12) Uani 1 2 d S T P
N3 N 0.5717(2) 0.26671(13) 0.0882(3) 0.0464(9) Uani 1 1 d . . .
N4 N 0.5907(2) 0.31573(13) 0.1019(2) 0.0445(9) Uani 1 1 d . . .
N5 N 0.5044(2) 0.44474(13) 0.1443(3) 0.0509(9) Uani 1 1 d . . .
N6 N 0.7376(5) 0.4110(3) 0.0000 0.098(3) Uani 1 2 d S T P
C1 C 0.3228(5) 0.2111(3) 0.0000 0.077(2) Uani 1 2 d S T P
H1C H 0.2592 0.2078 0.0000 0.116 Uiso 1 2 d R U P
H1D H 0.3468 0.1954 -0.0560 0.116 Uiso 0.5 1 d R U P
C2 C 0.3465(4) 0.2644(3) 0.0000 0.0533(16) Uani 1 2 d S T P
C3 C 0.2938(4) 0.3054(3) 0.0000 0.0587(18) Uani 1 2 d S T P
H3A H 0.2319 0.3059 0.0000 0.070 Uiso 1 2 calc R U P
C4 C 0.3498(4) 0.3464(3) 0.0000 0.0531(17) Uani 1 2 d S T P
C5 C 0.3210(4) 0.4004(3) 0.0000 0.0647(19) Uani 1 2 d S T P
H5A H 0.3732 0.4210 0.0000 0.097 Uiso 1 2 d R U P
H5B H 0.2862 0.4073 -0.0560 0.097 Uiso 0.5 1 d R U P
C6 C 0.5929(4) 0.1845(2) 0.1669(5) 0.089(2) Uani 1 1 d . . .
H6A H 0.6180 0.1722 0.2255 0.134 Uiso 1 1 calc R U .
H6B H 0.5310 0.1756 0.1639 0.134 Uiso 1 1 calc R U .
H6C H 0.6238 0.1700 0.1137 0.134 Uiso 1 1 calc R U .
C7 C 0.6020(3) 0.24049(18) 0.1634(4) 0.0564(12) Uani 1 1 d . . .
C8 C 0.6401(3) 0.2734(2) 0.2260(4) 0.0649(14) Uani 1 1 d . . .
H8A H 0.6660 0.2657 0.2846 0.078 Uiso 1 1 calc R U .
C9 C 0.6330(3) 0.31915(19) 0.1863(3) 0.0554(13) Uani 1 1 d . . .
C10 C 0.6666(4) 0.3668(2) 0.2278(4) 0.0788(17) Uani 1 1 d . . .
H10A H 0.6944 0.3603 0.2882 0.118 Uiso 1 1 calc R U .
H10B H 0.7092 0.3814 0.1850 0.118 Uiso 1 1 calc R U .
H10C H 0.6178 0.3895 0.2367 0.118 Uiso 1 1 calc R U .
C11 C 0.5202(3) 0.41310(15) 0.0922(3) 0.0434(10) Uani 1 1 d . . .
C12 C 0.6703(5) 0.3936(2) 0.0000 0.0593(18) Uani 1 2 d S T P
O1 O 0.3602(3) 0.5000 0.2500 0.0715(14) Uani 1 2 d S T P
B1 B 0.5180(5) 0.2509(3) 0.0000 0.0477(17) Uani 1 2 d S T P
C13 C 0.3040(9) 0.4992(5) 0.1770(12) 0.108(5) Uani 0.5 1 d . . P
H13A H 0.3121 0.4638 0.1656 0.129 Uiso 0.5 1 d R U P
H13B H 0.3461 0.5144 0.1333 0.129 Uiso 0.5 1 d R U P
C14 C 0.2315(9) 0.5031(5) 0.1093(10) 0.100(4) Uani 0.5 1 d . . P
H14A H 0.2483 0.4884 0.0494 0.149 Uiso 0.5 1 d R U P
H14B H 0.1806 0.4858 0.1346 0.149 Uiso 0.5 1 d R U P
H14C H 0.2169 0.5376 0.0999 0.149 Uiso 0.5 1 d R U P

loop_
_atom_site_aniso_label
_atom_site_aniso_U_11
_atom_site_aniso_U_22
_atom_site_aniso_U_33
_atom_site_aniso_U_23
_atom_site_aniso_U_13
_atom_site_aniso_U_12
Fe1 0.0448(6) 0.0436(5) 0.0288(5) 0.000 0.000 0.0056(4)
Co1 0.0593(8) 0.0396(6) 0.0241(6) 0.000 0.000 0.000
N1 0.040(3) 0.050(3) 0.047(3) 0.000 0.000 0.000(2)
N2 0.042(3) 0.058(3) 0.031(3) 0.000 0.000 0.008(2)
N3 0.044(2) 0.051(2) 0.045(2) 0.0107(18) 0.0020(17) 0.0092(16)
N4 0.046(2) 0.056(2) 0.0317(19) 0.0004(17) -0.0034(17) 0.0086(16)
N5 0.071(3) 0.0514(19) 0.031(2) -0.0042(18) -0.0047(19) 0.0092(19)
N6 0.064(4) 0.109(6) 0.123(7) 0.000 0.000 -0.037(4)
C1 0.053(4) 0.089(5) 0.090(6) 0.000 0.000 -0.027(4)
C2 0.044(4) 0.071(4) 0.045(4) 0.000 0.000 -0.007(3)
C3 0.037(3) 0.101(5) 0.038(4) 0.000 0.000 -0.003(4)
C4 0.051(4) 0.082(5) 0.027(3) 0.000 0.000 0.012(4)
C5 0.057(4) 0.079(5) 0.058(5) 0.000 0.000 0.023(4)
C6 0.083(4) 0.084(4) 0.101(5) 0.051(4) 0.014(4) 0.014(3)
C7 0.052(3) 0.066(3) 0.052(3) 0.022(3) 0.014(3) 0.015(2)
C8 0.063(3) 0.091(4) 0.041(3) 0.018(3) -0.005(3) 0.020(3)
C9 0.046(3) 0.088(4) 0.032(2) -0.005(2) -0.006(2) 0.022(2)
C10 0.084(4) 0.098(4) 0.054(3) -0.025(3) -0.034(3) 0.025(3)
C11 0.050(3) 0.049(2) 0.031(2) 0.004(2) -0.003(2) 0.0038(19)
C12 0.073(5) 0.055(4) 0.051(4) 0.000 0.000 0.010(4)
O1 0.052(3) 0.097(4) 0.066(4) -0.002(3) 0.000 0.000
B1 0.042(4) 0.046(4) 0.055(5) 0.000 0.000 0.007(3)
C13 0.102(11) 0.095(9) 0.125(14) -0.012(9) 0.028(10) -0.007(8)
C14 0.108(11) 0.105(9) 0.086(10) 0.018(8) -0.023(9) -0.008(8)

loop_
_atom_type_symbol
_atom_type_description
_atom_type_scat_dispersion_real
_atom_type_scat_dispersion_imag
_atom_type_scat_source
C C 0.0033 0.0016 'International Tables Vol C Tables 4.2.6.8 and 6.1.1.4'
H H 0.0000 0.0000 'International Tables Vol C Tables 4.2.6.8 and 6.1.1.4'
B B 0.0013 0.0007 'International Tables Vol C Tables 4.2.6.8 and 6.1.1.4'
N N 0.0061 0.0033 'International Tables Vol C Tables 4.2.6.8 and 6.1.1.4'
O O 0.0106 0.0060 'International Tables Vol C Tables 4.2.6.8 and 6.1.1.4'
Fe Fe 0.3463 0.8444 'International Tables Vol C Tables 4.2.6.8 and 6.1.1.4'
Co Co 0.3494 0.9721 'International Tables Vol C Tables 4.2.6.8 and 6.1.1.4'

loop_
_geom_angle_atom_site_label_1
_geom_angle_atom_site_label_2
_geom_angle_atom_site_label_3
_geom_angle
_geom_angle_site_symmetry_1
_geom_angle_site_symmetry_3
C11 Fe1 C11 84.6(2) 10 .
C11 Fe1 C12 86.88(19) 10 .
C11 Fe1 C12 86.88(19) . .
C11 Fe1 N2 94.06(17) 10 .
C11 Fe1 N2 94.06(17) . .
C12 Fe1 N2 178.7(2) . .
C11 Fe1 N4 92.17(16) 10 10
C11 Fe1 N4 175.94(16) . 10
C12 Fe1 N4 90.48(17) . 10
N2 Fe1 N4 88.62(14) . 10
C11 Fe1 N4 175.94(16) 10 .
C11 Fe1 N4 92.17(16) . .
C12 Fe1 N4 90.48(17) . .
N2 Fe1 N4 88.62(14) . .
N4 Fe1 N4 90.9(2) 10 .
N5 Co1 N5 176.4(2) . 8_455
N5 Co1 N5 89.9(2) . 7_545
N5 Co1 N5 90.2(2) 8_455 7_545
N5 Co1 N5 90.2(2) . 2_665
N5 Co1 N5 89.9(2) 8_455 2_665
N5 Co1 N5 176.4(2) 7_545 2_665
N5 Co1 O1 91.79(10) . .
N5 Co1 O1 91.79(10) 8_455 .
N5 Co1 O1 88.21(10) 7_545 .
N5 Co1 O1 88.21(10) 2_665 .
N5 Co1 O1 88.21(10) . 2_665
N5 Co1 O1 88.21(10) 8_455 2_665
N5 Co1 O1 91.79(10) 7_545 2_665
N5 Co1 O1 91.79(10) 2_665 2_665
O1 Co1 O1 180.0 . 2_665
C2 N1 N2 111.0(5) . .
C2 N1 B1 130.4(5) . .
N2 N1 B1 118.6(5) . .
C4 N2 N1 105.2(5) . .
C4 N2 Fe1 136.6(5) . .
N1 N2 Fe1 118.2(3) . .
C7 N3 N4 109.0(4) . .
C7 N3 B1 131.5(4) . .
N4 N3 B1 119.4(4) . .
C9 N4 N3 106.8(3) . .
C9 N4 Fe1 135.8(3) . .
N3 N4 Fe1 117.5(3) . .
C11 N5 Co1 169.0(4) . .
C2 C1 H1C 109.2 . .
C2 C1 H1D 109.6 . .
H1C C1 H1D 109.5 . .
N1 C2 C3 107.1(6) . .
N1 C2 C1 122.6(6) . .
C3 C2 C1 130.3(6) . .
C2 C3 C4 106.8(6) . .
C2 C3 H3A 126.6 . .
C4 C3 H3A 126.6 . .
N2 C4 C3 109.9(6) . .
N2 C4 C5 124.2(6) . .
C3 C4 C5 125.9(6) . .
C4 C5 H5A 108.5 . .
C4 C5 H5B 110.0 . .
H5A C5 H5B 109.5 . .
C7 C6 H6A 109.5 . .
C7 C6 H6B 109.5 . .
H6A C6 H6B 109.5 . .
C7 C6 H6C 109.5 . .
H6A C6 H6C 109.5 . .
H6B C6 H6C 109.5 . .
N3 C7 C8 107.8(4) . .
N3 C7 C6 121.0(5) . .
C8 C7 C6 131.2(5) . .
C9 C8 C7 106.8(4) . .
C9 C8 H8A 126.6 . .
C7 C8 H8A 126.6 . .
N4 C9 C8 109.7(4) . .
N4 C9 C10 124.1(4) . .
C8 C9 C10 126.2(4) . .
C9 C10 H10A 109.5 . .
C9 C10 H10B 109.5 . .
H10A C10 H10B 109.5 . .
C9 C10 H10C 109.5 . .
H10A C10 H10C 109.5 . .
H10B C10 H10C 109.5 . .
N5 C11 Fe1 175.6(4) . .
N6 C12 Fe1 179.7(7) . .
C13 O1 C13 100.8(13) . 8_455
C13 O1 Co1 129.6(7) . .
C13 O1 Co1 129.6(7) 8_455 .
N1 B1 N3 108.0(3) . 10
N1 B1 N3 108.0(3) . .
N3 B1 N3 107.1(5) 10 .
O1 C13 C14 169.3(13) . .
O1 C13 H13A 93.6 . .
C14 C13 H13A 93.3 . .
O1 C13 H13B 93.7 . .
C14 C13 H13B 92.7 . .
H13A C13 H13B 103.0 . .
C13 C14 H14A 110.2 . .
C13 C14 H14B 108.9 . .
H14A C14 H14B 109.5 . .
C13 C14 H14C 109.4 . .
H14A C14 H14C 109.5 . .
H14B C14 H14C 109.5 . .

loop_
_geom_bond_atom_site_label_1
_geom_bond_atom_site_label_2
_geom_bond_distance
_geom_bond_site_symmetry_2
Fe1 C11 1.916(5) 10
Fe1 C11 1.916(5) .
Fe1 C12 1.939(8) .
Fe1 N2 1.978(5) .
Fe1 N4 1.999(3) 10
Fe1 N4 1.999(3) .
Co1 N5 2.095(4) .
Co1 N5 2.095(4) 8_455
Co1 N5 2.095(4) 7_545
Co1 N5 2.095(4) 2_665
Co1 O1 2.099(5) .
Co1 O1 2.099(5) 2_665
N1 C2 1.333(7) .
N1 N2 1.373(6) .
N1 B1 1.531(8) .
N2 C4 1.332(7) .
N3 C7 1.345(5) .
N3 N4 1.359(5) .
N3 B1 1.535(5) .
N4 C9 1.345(5) .
N5 C11 1.144(5) .
N6 C12 1.114(9) .
C1 C2 1.473(9) .
C1 H1C 0.9600 .
C1 H1D 0.9599 .
C2 C3 1.355(9) .
C3 C4 1.385(9) .
C3 H3A 0.9300 .
C4 C5 1.511(9) .
C5 H5A 0.9599 .
C5 H5B 0.9600 .
C6 C7 1.510(7) .
C6 H6A 0.9600 .
C6 H6B 0.9600 .
C6 H6C 0.9600 .
C7 C8 1.369(7) .
C8 C9 1.351(6) .
C8 H8A 0.9300 .
C9 C10 1.492(7) .
C10 H10A 0.9600 .
C10 H10B 0.9600 .
C10 H10C 0.9600 .
O1 C13 1.326(16) .
O1 C13 1.326(16) 8_455
B1 N3 1.535(5) 10
C13 C14 1.447(18) .
C13 H13A 0.9700 .
C13 H13B 0.9699 .
C14 H14A 0.9599 .
C14 H14B 0.9601 .
C14 H14C 0.9599 .
